data_2202332
loop_
_publ_author_name
'Emen, Fatih Mehmet'
'Fl\"orke, Ulrich'
'K\"ulc\"u, Nevzat'
'Arslan, Hakan'

_publ_section_title <i>cis</i>-Bis(<i>N</i>,<i>N</i>-dimethyl-<i>N</i>'-2-chlorobenzoylthioureato)nickel(II)
_journal_issue 8
_journal_name_full 'Acta Crystallographica Section E'
_journal_page_first m582
_journal_page_last m583
_journal_paper_doi 10.1107/S1600536803014934
_journal_volume 59
_journal_year 2003
_chemical_formula_iupac '[Ni (C10 H10 Cl N2 O S)2]'
_chemical_formula_moiety 'C20 H20 Cl2 N4 Ni O2 S2'
_chemical_formula_sum 'C20 H20 Cl2 N4 Ni O2 S2'
_chemical_formula_weight 542.13
_chemical_name_systematic
;
cis-bis(N,N-dimethyl-N'-2-chlorobenzoylthioureato)nickel(II)
;
_space_group_IT_number 61
_symmetry_cell_setting orthorhombic
_symmetry_space_group_name_Hall '-P 2ac 2ab'
_symmetry_space_group_name_H-M 'P b c a'
_atom_sites_solution_hydrogens geom
_atom_sites_solution_primary direct
_atom_sites_solution_secondary difmap
_audit_creation_method SHELXL-97
_cell_angle_alpha 90.00
_cell_angle_beta 90.00
_cell_angle_gamma 90.00
_cell_formula_units_Z 8
_cell_length_a 7.3679(14)
_cell_length_b 22.280(4)
_cell_length_c 27.448(4)
_cell_measurement_reflns_used 29
_cell_measurement_temperature 203(2)
_cell_measurement_theta_max 15.01
_cell_measurement_theta_min 7.61
_cell_volume 4505.8(13)
_computing_cell_refinement XSCANS
_computing_data_collection 'XSCANS (Bruker, 1996)'
_computing_data_reduction 'SHELXTL (Bruker, 1998)'
_computing_molecular_graphics SHELXTL
_computing_publication_material SHELXTL
_computing_structure_refinement SHELXTL
_computing_structure_solution SHELXTL
_diffrn_ambient_temperature 203(2)
_diffrn_measured_fraction_theta_full 0.999
_diffrn_measured_fraction_theta_max 0.999
_diffrn_measurement_device_type 'Bruker P4'
_diffrn_measurement_method \w
_diffrn_radiation_monochromator graphite
_diffrn_radiation_source 'fine-focus sealed tube'
_diffrn_radiation_type MoK\a
_diffrn_radiation_wavelength 0.71073
_diffrn_reflns_av_R_equivalents 0.0388
_diffrn_reflns_av_sigmaI/netI 0.0850
_diffrn_reflns_limit_h_max 1
_diffrn_reflns_limit_h_min -9
_diffrn_reflns_limit_k_max 28
_diffrn_reflns_limit_k_min -1
_diffrn_reflns_limit_l_max 1
_diffrn_reflns_limit_l_min -35
_diffrn_reflns_number 6492
_diffrn_reflns_theta_full 27.50
_diffrn_reflns_theta_max 27.50
_diffrn_reflns_theta_min 2.35
_diffrn_standards_decay_% 1
_diffrn_standards_interval_count 397
_diffrn_standards_number 3
_exptl_absorpt_coefficient_mu 1.310
_exptl_absorpt_correction_T_max 0.832
_exptl_absorpt_correction_T_min 0.548
_exptl_absorpt_correction_type '\y scan'
_exptl_absorpt_process_details '(North et al., 1968)'
_exptl_crystal_colour violet
_exptl_crystal_density_diffrn 1.598
_exptl_crystal_density_meas ?
_exptl_crystal_density_method none
_exptl_crystal_description prism
_exptl_crystal_F_000 2224
_exptl_crystal_size_max 0.44
_exptl_crystal_size_mid 0.22
_exptl_crystal_size_min 0.14
_refine_diff_density_max 0.541
_refine_diff_density_min -0.547
_refine_ls_extinction_coef 0.00029(9)
_refine_ls_extinction_expression Fc^*^=kFc[1+0.001xFc^2^\l^3^/sin(2\q)]^-1/4^
_refine_ls_extinction_method SHELXL97
_refine_ls_goodness_of_fit_ref 1.010
_refine_ls_hydrogen_treatment constr
_refine_ls_matrix_type full
_refine_ls_number_parameters 281
_refine_ls_number_reflns 5178
_refine_ls_number_restraints 0
_refine_ls_restrained_S_all 1.010
_refine_ls_R_factor_all 0.1339
_refine_ls_R_factor_gt 0.0555
_refine_ls_shift/su_max <0.001
_refine_ls_shift/su_mean 0.000
_refine_ls_structure_factor_coef Fsqd
_refine_ls_weighting_details 'calc w = 1/[\s^2^(Fo^2^)+(0.0624P)^2^] where P = (Fo^2^+2Fc^2^)/3'
_refine_ls_weighting_scheme calc
_refine_ls_wR_factor_gt 0.1218
_refine_ls_wR_factor_ref 0.1716
_reflns_number_gt 2254
_reflns_number_total 5178
_reflns_threshold_expression I>2\s(I)
_cod_data_source_file bt6300.cif
_cod_data_source_block I
_cod_depositor_comments
;
The following automatic conversions were performed:
'_symmetry_cell_setting' value 'Orthorhombic' changed to 'orthorhombic'
according to '/home/saulius/struct/CIF-dictionaries/cif_core.dic'
dictionary named 'cif_core.dic' version 2.4.1 from 2010-06-29.

Automatic conversion script
Id: cif_fix_enum 1527 2010-12-29 10:47:43Z saulius 

The following automatic conversions were performed:

'_symmetry_cell_setting' value 'Orthorhombic' changed to
'orthorhombic' according to
/home/saulius/struct/CIF-dictionaries/cif_core.dic dictionary named
'cif_core.dic' version 2.4.1 from 2010-06-29.

Automatic conversion script
Id: cif_fix_values 1715 2011-07-08 13:25:40Z adriana 

The following automatic conversions were performed:

'_exptl_crystal_density_meas' value 'not measured' was changed to '?'
- the value is perceived as not measured.

Automatic conversion script
Id: cif_fix_values 3008 2015-01-20 13:52:24Z robertas 
;
_cod_original_cell_volume 4505.8(14)
_cod_database_code 2202332
_cod_database_fobs_code 2202332

loop_
_symmetry_equiv_pos_as_xyz
'x, y, z'
'-x+1/2, -y, z+1/2'
'-x, y+1/2, -z+1/2'
'x+1/2, -y+1/2, -z'
'-x, -y, -z'
'x-1/2, y, -z-1/2'
'x, -y-1/2, z-1/2'
'-x-1/2, y-1/2, z'

loop_
_atom_site_label
_atom_site_fract_x
_atom_site_fract_y
_atom_site_fract_z
_atom_site_U_iso_or_equiv
_atom_site_adp_type
_atom_site_calc_flag
_atom_site_refinement_flags
_atom_site_occupancy
_atom_site_disorder_assembly
_atom_site_disorder_group
_atom_site_type_symbol
Ni1 0.73553(10) 0.42207(3) 0.12268(2) 0.0304(2) Uani d . 1 . . Ni
Cl1 1.0080(2) 0.23999(7) 0.13739(7) 0.0539(5) Uani d . 1 . . Cl
Cl2 0.7657(2) 0.40590(7) -0.09794(5) 0.0438(4) Uani d . 1 . . Cl
S1 0.7372(2) 0.46328(6) 0.19322(5) 0.0407(4) Uani d . 1 . . S
S2 0.7369(2) 0.51140(6) 0.09348(5) 0.0403(4) Uani d . 1 . . S
O1 0.7264(6) 0.34354(15) 0.14619(13) 0.0391(10) Uani d . 1 . . O
O2 0.7407(6) 0.38496(15) 0.06211(13) 0.0377(10) Uani d . 1 . . O
N1 0.7259(7) 0.34810(19) 0.23166(15) 0.0314(11) Uani d . 1 . . N
N2 0.7356(7) 0.4270(2) 0.28378(15) 0.0394(12) Uani d . 1 . . N
N3 0.8001(7) 0.45882(19) 0.00342(16) 0.0330(11) Uani d . 1 . . N
N4 0.7227(7) 0.5573(2) 0.00576(17) 0.0352(11) Uani d . 1 . . N
C1 0.7323(8) 0.4080(2) 0.23762(19) 0.0320(13) Uani d . 1 . . C
C2 0.7225(8) 0.3221(2) 0.1889(2) 0.0346(13) Uani d . 1 . . C
C3 0.6976(8) 0.2550(2) 0.19103(18) 0.0322(13) Uani d . 1 . . C
C4 0.5497(10) 0.2320(3) 0.2160(2) 0.0445(16) Uani d . 1 . . C
H4A 0.4709 0.2581 0.2326 0.053 Uiso calc R 1 . . H
C5 0.5172(10) 0.1704(3) 0.2166(2) 0.0442(16) Uani d . 1 . . C
H5A 0.4160 0.1552 0.2334 0.053 Uiso calc R 1 . . H
C6 0.6327(10) 0.1315(3) 0.1926(2) 0.0465(17) Uani d . 1 . . C
H6A 0.6091 0.0901 0.1930 0.056 Uiso calc R 1 . . H
C7 0.7835(9) 0.1534(2) 0.1680(2) 0.0424(16) Uani d . 1 . . C
H7A 0.8638 0.1271 0.1521 0.051 Uiso calc R 1 . . H
C8 0.8132(8) 0.2150(2) 0.1675(2) 0.0342(14) Uani d . 1 . . C
C9 0.7328(9) 0.3849(3) 0.3250(2) 0.0477(17) Uani d . 1 . . C
H9A 0.7294 0.3440 0.3128 0.072 Uiso calc R 1 . . H
H9B 0.6261 0.3923 0.3448 0.072 Uiso calc R 1 . . H
H9C 0.8410 0.3905 0.3446 0.072 Uiso calc R 1 . . H
C10 0.7394(9) 0.4909(3) 0.2978(2) 0.0489(17) Uani d . 1 . . C
H10A 0.7404 0.5157 0.2688 0.073 Uiso calc R 1 . . H
H10B 0.8477 0.4989 0.3169 0.073 Uiso calc R 1 . . H
H10C 0.6327 0.5002 0.3171 0.073 Uiso calc R 1 . . H
C11 0.7530(8) 0.5069(2) 0.0307(2) 0.0331(13) Uani d . 1 . . C
C12 0.7966(8) 0.4038(2) 0.02090(19) 0.0312(13) Uani d . 1 . . C
C13 0.8686(8) 0.3548(2) -0.01044(19) 0.0296(13) Uani d . 1 . . C
C14 0.9483(8) 0.3060(2) 0.0141(2) 0.0385(14) Uani d . 1 . . C
H14A 0.9513 0.3067 0.0483 0.046 Uiso calc R 1 . . H
C15 1.0213(9) 0.2579(2) -0.0092(2) 0.0403(15) Uani d . 1 . . C
H15A 1.0754 0.2266 0.0086 0.048 Uiso calc R 1 . . H
C16 1.0147(9) 0.2558(3) -0.0598(2) 0.0431(15) Uani d . 1 . . C
H16A 1.0668 0.2231 -0.0763 0.052 Uiso calc R 1 . . H
C17 0.9326(9) 0.3010(3) -0.0858(2) 0.0425(15) Uani d . 1 . . C
H17A 0.9235 0.2982 -0.1199 0.051 Uiso calc R 1 . . H
C18 0.8625(9) 0.3511(3) -0.0615(2) 0.0373(14) Uani d . 1 . . C
C19 0.7412(9) 0.5592(3) -0.0475(2) 0.0453(16) Uani d . 1 . . C
H19A 0.7785 0.5200 -0.0593 0.068 Uiso calc R 1 . . H
H19B 0.8318 0.5888 -0.0564 0.068 Uiso calc R 1 . . H
H19C 0.6256 0.5699 -0.0620 0.068 Uiso calc R 1 . . H
C20 0.6668(9) 0.6130(2) 0.0300(2) 0.0433(16) Uani d . 1 . . C
H20A 0.6595 0.6064 0.0649 0.065 Uiso calc R 1 . . H
H20B 0.5489 0.6253 0.0178 0.065 Uiso calc R 1 . . H
H20C 0.7551 0.6443 0.0233 0.065 Uiso calc R 1 . . H

loop_
_atom_site_aniso_label
_atom_site_aniso_U_11
_atom_site_aniso_U_22
_atom_site_aniso_U_33
_atom_site_aniso_U_12
_atom_site_aniso_U_13
_atom_site_aniso_U_23
Ni1 0.0414(5) 0.0215(3) 0.0283(3) 0.0004(4) 0.0022(4) -0.0016(3)
Cl1 0.0512(11) 0.0414(9) 0.0691(11) 0.0041(8) 0.0148(9) -0.0010(8)
Cl2 0.0564(10) 0.0415(8) 0.0334(7) 0.0025(8) -0.0004(8) 0.0033(6)
S1 0.0654(11) 0.0240(6) 0.0326(7) -0.0016(8) 0.0013(9) -0.0044(6)
S2 0.0657(11) 0.0215(6) 0.0338(7) 0.0014(8) 0.0039(9) -0.0014(5)
O1 0.064(3) 0.0235(18) 0.0294(19) 0.001(2) 0.004(2) 0.0011(15)
O2 0.061(3) 0.0232(18) 0.0287(19) -0.007(2) 0.005(2) -0.0007(15)
N1 0.044(3) 0.026(2) 0.024(2) 0.002(2) 0.000(2) -0.0036(18)
N2 0.058(3) 0.034(2) 0.027(2) -0.004(3) 0.001(3) -0.006(2)
N3 0.043(3) 0.021(2) 0.035(2) -0.002(2) 0.004(2) -0.0014(19)
N4 0.042(3) 0.023(2) 0.041(3) 0.003(2) -0.002(3) 0.000(2)
C1 0.031(3) 0.034(3) 0.031(3) 0.004(3) 0.002(3) -0.004(2)
C2 0.044(4) 0.026(3) 0.033(3) -0.002(3) 0.003(3) 0.001(2)
C3 0.049(4) 0.026(3) 0.021(2) 0.000(3) -0.004(3) -0.002(2)
C4 0.064(5) 0.035(3) 0.035(3) -0.003(3) 0.009(3) -0.003(3)
C5 0.055(4) 0.037(3) 0.040(3) -0.008(3) 0.006(3) 0.005(3)
C6 0.070(5) 0.024(3) 0.046(4) -0.007(3) -0.005(4) 0.005(3)
C7 0.065(5) 0.025(3) 0.038(3) 0.001(3) -0.005(3) -0.005(2)
C8 0.046(4) 0.029(3) 0.028(3) -0.002(3) -0.002(3) 0.006(2)
C9 0.068(5) 0.046(4) 0.029(3) 0.001(4) -0.002(3) -0.001(3)
C10 0.061(5) 0.039(3) 0.047(4) -0.004(4) 0.000(4) -0.026(3)
C11 0.037(3) 0.026(3) 0.036(3) -0.002(3) 0.003(3) -0.001(2)
C12 0.040(3) 0.026(3) 0.027(3) -0.002(3) -0.003(3) -0.004(2)
C13 0.039(3) 0.021(3) 0.029(3) -0.002(3) 0.001(3) -0.001(2)
C14 0.044(4) 0.028(3) 0.043(3) 0.000(3) 0.004(3) 0.000(3)
C15 0.046(4) 0.029(3) 0.046(4) 0.003(3) -0.004(3) 0.004(3)
C16 0.043(4) 0.039(3) 0.047(3) -0.003(3) 0.006(3) -0.010(3)
C17 0.042(4) 0.045(4) 0.040(3) -0.006(3) 0.009(3) -0.004(3)
C18 0.039(4) 0.038(3) 0.035(3) -0.004(3) 0.006(3) 0.003(3)
C19 0.057(4) 0.041(3) 0.039(3) -0.004(4) 0.005(3) 0.008(3)
C20 0.050(4) 0.023(3) 0.056(4) 0.006(3) 0.005(3) 0.008(3)

loop_
_atom_type_symbol
_atom_type_description
_atom_type_scat_dispersion_real
_atom_type_scat_dispersion_imag
_atom_type_scat_source
C C 0.0033 0.0016 'International Tables Vol C Tables 4.2.6.8 and 6.1.1.4'
H H 0.0000 0.0000 'International Tables Vol C Tables 4.2.6.8 and 6.1.1.4'
N N 0.0061 0.0033 'International Tables Vol C Tables 4.2.6.8 and 6.1.1.4'
O O 0.0106 0.0060 'International Tables Vol C Tables 4.2.6.8 and 6.1.1.4'
S S 0.1246 0.1234 'International Tables Vol C Tables 4.2.6.8 and 6.1.1.4'
Cl Cl 0.1484 0.1585 'International Tables Vol C Tables 4.2.6.8 and 6.1.1.4'
Ni Ni 0.3393 1.1124 'International Tables Vol C Tables 4.2.6.8 and 6.1.1.4'

loop_
_geom_angle_atom_site_label_1
_geom_angle_atom_site_label_2
_geom_angle_atom_site_label_3
_geom_angle
_geom_angle_publ_flag
O2 Ni1 O1 83.85(15) y
O2 Ni1 S1 178.16(15) y
O1 Ni1 S1 95.13(12) y
O2 Ni1 S2 94.51(12) y
O1 Ni1 S2 177.54(14) y
S1 Ni1 S2 86.55(6) y
C1 S1 Ni1 109.31(19) ?
C11 S2 Ni1 108.57(19) ?
C2 O1 Ni1 132.4(3) ?
C12 O2 Ni1 130.8(3) ?
C2 N1 C1 123.2(5) ?
C1 N2 C9 121.9(5) ?
C1 N2 C10 123.6(5) ?
C9 N2 C10 114.5(4) ?
C12 N3 C11 122.1(5) ?
C11 N4 C20 121.8(5) ?
C11 N4 C19 121.3(5) ?
C20 N4 C19 116.9(5) ?
N2 C1 N1 115.4(5) ?
N2 C1 S1 116.2(4) ?
N1 C1 S1 128.3(4) ?
O1 C2 N1 131.6(5) ?
O1 C2 C3 114.4(5) ?
N1 C2 C3 113.9(5) ?
C4 C3 C8 118.3(5) ?
C4 C3 C2 118.8(5) ?
C8 C3 C2 122.8(5) ?
C3 C4 C5 120.4(6) ?
C6 C5 C4 120.4(6) ?
C5 C6 C7 120.4(5) ?
C6 C7 C8 118.5(6) ?
C7 C8 C3 122.1(6) ?
C7 C8 Cl1 116.7(5) ?
C3 C8 Cl1 121.2(4) ?
N4 C11 N3 115.2(5) ?
N4 C11 S2 116.8(4) ?
N3 C11 S2 127.9(4) ?
O2 C12 N3 129.5(5) ?
O2 C12 C13 112.7(5) ?
N3 C12 C13 117.7(5) ?
C18 C13 C14 116.4(5) ?
C18 C13 C12 127.5(5) ?
C14 C13 C12 116.1(5) ?
C15 C14 C13 123.3(6) ?
C14 C15 C16 118.9(6) ?
C17 C16 C15 120.6(6) ?
C16 C17 C18 119.9(6) ?
C17 C18 C13 120.8(6) ?
C17 C18 Cl2 116.0(5) ?
C13 C18 Cl2 123.2(5) ?

loop_
_geom_bond_atom_site_label_1
_geom_bond_atom_site_label_2
_geom_bond_site_symmetry_2
_geom_bond_distance
_geom_bond_publ_flag
Ni1 O2 . 1.857(4) y
Ni1 O1 . 1.866(4) y
Ni1 S1 . 2.1430(15) y
Ni1 S2 . 2.1456(15) y
Cl1 C8 . 1.747(6) ?
Cl2 C18 . 1.733(6) ?
S1 C1 . 1.733(5) y
S2 C11 . 1.731(6) y
O1 C2 . 1.265(6) y
O2 C12 . 1.275(6) y
N1 C2 . 1.310(7) y
N1 C1 . 1.345(7) y
N2 C1 . 1.336(6) ?
N2 C9 . 1.470(7) ?
N2 C10 . 1.477(7) ?
N3 C12 . 1.316(7) y
N3 C11 . 1.352(7) y
N4 C11 . 1.334(7) ?
N4 C20 . 1.468(7) ?
N4 C19 . 1.470(7) ?
C2 C3 . 1.508(7) ?
C3 C4 . 1.385(8) ?
C3 C8 . 1.392(8) ?
C4 C5 . 1.394(8) ?
C5 C6 . 1.381(8) ?
C6 C7 . 1.388(9) ?
C7 C8 . 1.391(7) ?
C12 C13 . 1.488(7) ?
C13 C18 . 1.403(7) ?
C13 C14 . 1.407(7) ?
C14 C15 . 1.359(7) ?
C15 C16 . 1.389(8) ?
C16 C17 . 1.375(8) ?
C17 C18 . 1.399(8) ?

loop_
_geom_torsion_atom_site_label_1
_geom_torsion_atom_site_label_2
_geom_torsion_atom_site_label_3
_geom_torsion_atom_site_label_4
_geom_torsion
O2 Ni1 S1 C1 -56(4)
O1 Ni1 S1 C1 0.7(3)
S2 Ni1 S1 C1 178.9(2)
O2 Ni1 S2 C11 -2.9(3)
O1 Ni1 S2 C11 -51(3)
S1 Ni1 S2 C11 175.6(2)
O2 Ni1 O1 C2 178.5(6)
S1 Ni1 O1 C2 0.0(6)
S2 Ni1 O1 C2 -133(3)
O1 Ni1 O2 C12 -158.0(6)
S1 Ni1 O2 C12 -101(4)
S2 Ni1 O2 C12 23.8(5)
C9 N2 C1 N1 0.1(9)
C10 N2 C1 N1 -178.9(6)
C9 N2 C1 S1 -179.8(5)
C10 N2 C1 S1 1.3(8)
C2 N1 C1 N2 -179.8(6)
C2 N1 C1 S1 0.1(9)
Ni1 S1 C1 N2 179.0(4)
Ni1 S1 C1 N1 -0.8(6)
Ni1 O1 C2 N1 -1.0(11)
Ni1 O1 C2 C3 174.5(4)
C1 N1 C2 O1 1.0(11)
C1 N1 C2 C3 -174.5(5)
O1 C2 C3 C4 -121.4(6)
N1 C2 C3 C4 54.9(8)
O1 C2 C3 C8 56.1(8)
N1 C2 C3 C8 -127.6(6)
C8 C3 C4 C5 -1.0(9)
C2 C3 C4 C5 176.6(6)
C3 C4 C5 C6 0.5(10)
C4 C5 C6 C7 0.6(10)
C5 C6 C7 C8 -1.1(9)
C6 C7 C8 C3 0.6(9)
C6 C7 C8 Cl1 178.4(5)
C4 C3 C8 C7 0.5(9)
C2 C3 C8 C7 -177.0(5)
C4 C3 C8 Cl1 -177.2(4)
C2 C3 C8 Cl1 5.3(8)
C20 N4 C11 N3 178.8(5)
C19 N4 C11 N3 -0.3(8)
C20 N4 C11 S2 -3.9(8)
C19 N4 C11 S2 177.1(4)
C12 N3 C11 N4 -165.2(6)
C12 N3 C11 S2 17.7(9)
Ni1 S2 C11 N4 168.2(4)
Ni1 S2 C11 N3 -14.8(6)
Ni1 O2 C12 N3 -30.3(10)
Ni1 O2 C12 C13 149.2(4)
C11 N3 C12 O2 5.4(10)
C11 N3 C12 C13 -174.0(5)
O2 C12 C13 C18 147.9(6)
N3 C12 C13 C18 -32.6(9)
O2 C12 C13 C14 -30.6(8)
N3 C12 C13 C14 148.9(6)
C18 C13 C14 C15 1.8(9)
C12 C13 C14 C15 -179.6(6)
C13 C14 C15 C16 -1.3(10)
C14 C15 C16 C17 -1.2(10)
C15 C16 C17 C18 3.1(10)
C16 C17 C18 C13 -2.5(10)
C16 C17 C18 Cl2 178.9(5)
C14 C13 C18 C17 0.1(9)
C12 C13 C18 C17 -178.3(6)
C14 C13 C18 Cl2 178.7(4)
C12 C13 C18 Cl2 0.2(9)
